data_4518523
loop_
_publ_author_name
'Gao, Can'
'Wang, Xunhua'
'Liu, Jitian'
'Li, Xiaoxun'

_publ_section_title
;
 Highly Diastereo- and Enantioselective Synthesis of
 Tetrahydrobenzo[b]azocines via Palladium-Catalyzed [4 + 4] Cycloaddition
;
_journal_name_full 'ACS Catalysis'
_journal_page_first 2684
_journal_page_last 2690
_journal_paper_doi 10.1021/acscatal.0c05515
_journal_year 2021
_chemical_absolute_configuration syn
_chemical_formula_moiety '2(C20 H17 Br4 N O3)'
_chemical_formula_sum 'C40 H34 Br8 N2 O6'
_chemical_formula_weight 1277.97
_space_group_crystal_system monoclinic
_space_group_IT_number 5
_space_group_name_Hall 'C 2y'
_space_group_name_H-M_alt 'C 1 2 1'
_atom_sites_solution_hydrogens geom
_atom_sites_solution_primary dual
_audit_creation_date 2020-10-12
_audit_creation_method
;
Olex2 1.3
(compiled 2020.07.31 svn.rc2a77460 for OlexSys, GUI svn.r6145)
;
_cell_angle_alpha 90
_cell_angle_beta 104.756(3)
_cell_angle_gamma 90
_cell_formula_units_Z 4
_cell_length_a 28.1259(9)
_cell_length_b 7.5367(3)
_cell_length_c 20.6213(5)
_cell_measurement_reflns_used 7606
_cell_measurement_temperature 173.00(10)
_cell_measurement_theta_max 75.9110
_cell_measurement_theta_min 3.2180
_cell_volume 4227.1(2)
_computing_cell_refinement 'CrysAlisPro 1.171.40.84a (Rigaku OD, 2020)'
_computing_data_collection 'CrysAlisPro 1.171.40.84a (Rigaku OD, 2020)'
_computing_data_reduction 'CrysAlisPro 1.171.40.84a (Rigaku OD, 2020)'
_computing_molecular_graphics 'Olex2 1.3 (Dolomanov et al., 2009)'
_computing_publication_material 'Olex2 1.3 (Dolomanov et al., 2009)'
_computing_structure_refinement 'SHELXL 2018/3 (Sheldrick, 2015)'
_computing_structure_solution 'SHELXT  (Sheldrick, 2015)'
_diffrn_ambient_environment N~2~
_diffrn_ambient_temperature 173.00(10)
_diffrn_detector 'Hybrid Pixel Array Detector'
_diffrn_detector_area_resol_mean 10.0000
_diffrn_detector_type HyPix
_diffrn_measured_fraction_theta_full 0.986
_diffrn_measured_fraction_theta_max 0.986
_diffrn_measurement_details
;
List of Runs (angles in degrees, time in seconds):

  # Type    Start    End  Width  t~exp~   \w     \q     \k     \f   Frames
--------------------------------------------------------------------------
  1  \w    100.00 178.00   1.00    1.20    --  106.49  38.00   0.00   78
  2  \w     94.00 178.00   1.00    1.20    --  106.49  19.00 -30.00   84
  3  \w     54.00  79.00   1.00    0.27    --   48.45  39.00 -99.00   25
  4  \w    100.00 137.00   1.00    1.20    --  106.49  39.00 -99.00   37
  5  \w     94.00 178.00   1.00    1.20    --  106.49  19.00-120.00   84
  6  \w     37.00 105.00   1.00    1.20    --  106.49 -77.00 -30.00   68
  7  \w     34.00  65.00   1.00    1.20    --  106.49 -57.00   0.00   31
  8  \w     34.00  66.00   1.00    1.20    --  106.49 -57.00  30.00   32
  9  \w     34.00  66.00   1.00    1.20    --  106.49 -57.00 150.00   32
 10  \w    -24.00  43.00   1.00    0.27    --   48.45 -39.00 105.00   67
 11  \w    -42.00  25.00   1.00    0.27    --  -48.45  38.00 -30.00   67
 12  \w    -43.00  24.00   1.00    0.27    --  -48.45  39.00 -99.00   67
 13  \w    -44.00 -19.00   1.00    1.20    --  -86.25  39.00 -99.00   25
 14  \w    -63.00 -14.00   1.00    1.20    --  -86.25  57.00  60.00   49
 15  \w   -120.00 -36.00   1.00    0.27    --  -48.45 -39.00 105.00   84
 16  \w   -140.00-115.00   1.00    1.20    --  -86.25 -39.00 105.00   25
 17  \w   -152.00 -73.00   1.00    1.20    --  -86.25 -38.00 120.00   79
;
_diffrn_measurement_device 'four-circle diffractometer'
_diffrn_measurement_device_type 'XtaLAB Synergy, Dualflex, HyPix'
_diffrn_measurement_method '\w scans'
_diffrn_orient_matrix_type 'CrysAlisPro convention (1999,Acta A55,543-557)'
_diffrn_orient_matrix_UB_11 -0.0032017000
_diffrn_orient_matrix_UB_12 -0.1002935000
_diffrn_orient_matrix_UB_13 -0.0660763000
_diffrn_orient_matrix_UB_21 0.0565823000
_diffrn_orient_matrix_UB_22 -0.0055216000
_diffrn_orient_matrix_UB_23 0.0160178000
_diffrn_orient_matrix_UB_31 0.0000133000
_diffrn_orient_matrix_UB_32 -0.1779502000
_diffrn_orient_matrix_UB_33 0.0366712000
_diffrn_radiation_monochromator mirror
_diffrn_radiation_probe x-ray
_diffrn_radiation_type 'Cu K\a'
_diffrn_radiation_wavelength 1.54184
_diffrn_reflns_av_R_equivalents 0.0352
_diffrn_reflns_av_unetI/netI 0.0408
_diffrn_reflns_Laue_measured_fraction_full 0.986
_diffrn_reflns_Laue_measured_fraction_max 0.986
_diffrn_reflns_limit_h_max 33
_diffrn_reflns_limit_h_min -32
_diffrn_reflns_limit_k_max 7
_diffrn_reflns_limit_k_min -9
_diffrn_reflns_limit_l_max 24
_diffrn_reflns_limit_l_min -24
_diffrn_reflns_number 12929
_diffrn_reflns_point_group_measured_fraction_full 0.794
_diffrn_reflns_point_group_measured_fraction_max 0.794
_diffrn_reflns_theta_full 67.079
_diffrn_reflns_theta_max 67.079
_diffrn_reflns_theta_min 3.250
_diffrn_source 'micro-focus sealed X-ray tube'
_diffrn_source_type 'PhotonJet (Cu) X-ray Source'
_exptl_absorpt_coefficient_mu 9.481
_exptl_absorpt_correction_T_max 1.00000
_exptl_absorpt_correction_T_min 0.58197
_exptl_absorpt_correction_type multi-scan
_exptl_absorpt_process_details
;
CrysAlisPro 1.171.40.84a (Rigaku Oxford Diffraction, 2020)
Empirical absorption correction using spherical harmonics,
implemented in SCALE3 ABSPACK scaling algorithm.
;
_exptl_crystal_colour 'clear light colourless'
_exptl_crystal_colour_lustre clear
_exptl_crystal_colour_modifier light
_exptl_crystal_colour_primary colourless
_exptl_crystal_density_diffrn 2.008
_exptl_crystal_description block
_exptl_crystal_F_000 2464
_exptl_crystal_size_max 0.03
_exptl_crystal_size_mid 0.03
_exptl_crystal_size_min 0.02
_refine_diff_density_max 0.660
_refine_diff_density_min -0.411
_refine_diff_density_rms 0.072
_refine_ls_abs_structure_details
;
 Flack x determined using 1811 quotients [(I+)-(I-)]/[(I+)+(I-)]
 (Parsons, Flack and Wagner, Acta Cryst. B69 (2013) 249-259).
;
_refine_ls_abs_structure_Flack -0.022(18)
_refine_ls_extinction_method none
_refine_ls_goodness_of_fit_ref 1.070
_refine_ls_hydrogen_treatment constr
_refine_ls_matrix_type full
_refine_ls_number_parameters 507
_refine_ls_number_reflns 5994
_refine_ls_number_restraints 1
_refine_ls_restrained_S_all 1.069
_refine_ls_R_factor_all 0.0276
_refine_ls_R_factor_gt 0.0258
_refine_ls_shift/su_max 0.001
_refine_ls_shift/su_mean 0.000
_refine_ls_structure_factor_coef Fsqd
_refine_ls_weighting_details 'w=1/[\s^2^(Fo^2^)+(0.0287P)^2^+1.5597P] where P=(Fo^2^+2Fc^2^)/3'
_refine_ls_weighting_scheme calc
_refine_ls_wR_factor_gt 0.0634
_refine_ls_wR_factor_ref 0.0642
_reflns_Friedel_coverage 0.487
_reflns_Friedel_fraction_full 0.567
_reflns_Friedel_fraction_max 0.567
_reflns_number_gt 5702
_reflns_number_total 5994
_reflns_threshold_expression 'I > 2\s(I)'
_cod_data_source_file cs0c05515_si_003.cif
_cod_data_source_block 201009c
_cod_database_code 4518523
_shelx_shelxl_version_number 2018/3
_chemical_oxdiff_formula CNO
_shelx_space_group_comment
;
The symmetry employed for this shelxl refinement is uniquely defined
by the following loop, which should always be used as a source of
symmetry information in preference to the above space-group names.
They are only intended as comments.
;
_shelx_estimated_absorpt_t_max 0.833
_shelx_estimated_absorpt_t_min 0.764
_reflns_odcompleteness_completeness 98.63
_reflns_odcompleteness_iscentric 1
_reflns_odcompleteness_theta 66.97
_olex2_refinement_description
;
1. Fixed Uiso
 At 1.2 times of:
  All C(H) groups, All C(H,H) groups, All N(H) groups
 At 1.5 times of:
  All C(H,H,H) groups
2.a Ternary CH refined with riding coordinates:
 C13(H13), C5(H5)
2.b Secondary CH2 refined with riding coordinates:
 C20(H20A,H20B), C28(H28A,H28B), C29(H29A,H29B), C19(H19A,H19B), C33(H33A,
 H33B), C37(H37A,H37B)
2.c Aromatic/amide H refined with riding coordinates:
 N1(H1), C14(H14), C25(H25), C27(H27), C35(H35), C36(H36), C40(H40), N2(H2),
 C18(H18), C24(H24), C26(H26), C30(H30), C31(H31), C34(H34)
2.d Idealised Me refined as rotating group:
 C38(H38A,H38B,H38C), C39(H39A,H39B,H39C)
;
_olex2_submission_special_instructions 'No special instructions were received'
_oxdiff_exptl_absorpt_empirical_details
;
Empirical correction (ABSPACK) includes:
- Absorption correction using spherical harmonics
- Frame scaling
;
_oxdiff_exptl_absorpt_empirical_full_max 1.595
_oxdiff_exptl_absorpt_empirical_full_min 0.724

loop_
_space_group_symop_operation_xyz
'x, y, z'
'-x, y, -z'
'x+1/2, y+1/2, z'
'-x+1/2, y+1/2, -z'

loop_
_atom_site_label
_atom_site_type_symbol
_atom_site_fract_x
_atom_site_fract_y
_atom_site_fract_z
_atom_site_U_iso_or_equiv
_atom_site_adp_type
_atom_site_occupancy
_atom_site_site_symmetry_order
_atom_site_calc_flag
_atom_site_refinement_flags_posn
_atom_site_refinement_flags_adp
_atom_site_refinement_flags_occupancy
_atom_site_disorder_assembly
_atom_site_disorder_group
Br1 Br 0.51974(2) 0.32746(10) 0.41522(3) 0.03751(16) Uani 1 1 d . . . . .
Br2 Br 0.54829(2) 0.23225(10) 0.07162(3) 0.03856(16) Uani 1 1 d . . . . .
Br5 Br 0.72143(2) 0.24898(13) 0.55817(3) 0.0495(2) Uani 1 1 d . . . . .
Br7 Br 0.60336(2) 0.28378(12) 0.55884(3) 0.0476(2) Uani 1 1 d . . . . .
O3 O 0.66395(13) 0.7095(6) 0.35944(19) 0.0296(9) Uani 1 1 d . . . . .
O4 O 0.65822(11) 0.2375(6) 0.24727(17) 0.0244(8) Uani 1 1 d . . . . .
O5 O 0.59350(13) 0.7603(6) 0.2820(2) 0.0334(9) Uani 1 1 d . . . . .
N1 N 0.56589(15) 0.3309(7) 0.2942(2) 0.0272(10) Uani 1 1 d . . . . .
H1 H 0.540856 0.404269 0.289023 0.033 Uiso 1 1 calc R U . . .
C1 C 0.63169(18) 0.6834(8) 0.3001(3) 0.0233(12) Uani 1 1 d . . . . .
C7 C 0.60074(18) 0.3225(8) 0.3556(3) 0.0226(10) Uani 1 1 d . . . . .
C10 C 0.60980(17) 0.2816(8) 0.2054(2) 0.0239(12) Uani 1 1 d . . . . .
C11 C 0.65124(18) 0.3317(9) 0.3582(3) 0.0253(11) Uani 1 1 d . . . . .
C12 C 0.6720(2) 0.2881(9) 0.4781(3) 0.0323(14) Uani 1 1 d . . . . .
C13 C 0.67050(18) 0.3725(8) 0.2977(3) 0.0228(11) Uani 1 1 d . . . . .
H13 H 0.707161 0.379262 0.313107 0.027 Uiso 1 1 calc R U . . .
C14 C 0.7274(2) 0.5386(9) 0.2111(3) 0.0320(14) Uani 1 1 d . . . . .
H14 H 0.727319 0.413048 0.214959 0.038 Uiso 1 1 calc R U . . .
C15 C 0.58721(18) 0.3160(9) 0.4167(3) 0.0258(11) Uani 1 1 d . . . . .
C20 C 0.57054(18) 0.2197(8) 0.2388(3) 0.0261(12) Uani 1 1 d . . . . .
H20A H 0.538527 0.216564 0.204862 0.031 Uiso 1 1 calc R U . . .
H20B H 0.578318 0.097135 0.255428 0.031 Uiso 1 1 calc R U . . .
C22 C 0.6929(2) 0.6399(8) 0.2340(3) 0.0255(12) Uani 1 1 d . . . . .
C23 C 0.6221(2) 0.2996(9) 0.4774(3) 0.0334(13) Uani 1 1 d . . . . .
C25 C 0.6944(2) 0.8232(9) 0.2277(3) 0.0338(14) Uani 1 1 d . . . . .
H25 H 0.671999 0.894425 0.243766 0.041 Uiso 1 1 calc R U . . .
C27 C 0.68566(19) 0.3106(9) 0.4195(3) 0.0280(12) Uani 1 1 d . . . . .
H27 H 0.719649 0.311911 0.420754 0.034 Uiso 1 1 calc R U . . .
C28 C 0.6112(2) 0.4826(8) 0.1972(3) 0.0250(11) Uani 1 1 d . . . . .
H28A H 0.579078 0.536040 0.197056 0.030 Uiso 1 1 calc R U . . .
H28B H 0.619561 0.513939 0.154726 0.030 Uiso 1 1 calc R U . . .
C29 C 0.6077(2) 0.1773(9) 0.1412(3) 0.0352(14) Uani 1 1 d . . . . .
H29A H 0.608524 0.048633 0.151164 0.042 Uiso 1 1 calc R U . . .
H29B H 0.636907 0.206195 0.124760 0.042 Uiso 1 1 calc R U . . .
C32 C 0.65173(18) 0.5480(7) 0.2583(3) 0.0215(11) Uani 1 1 d . . . . .
C35 C 0.7613(2) 0.6207(10) 0.1829(3) 0.0362(15) Uani 1 1 d . . . . .
H35 H 0.784867 0.551228 0.168504 0.043 Uiso 1 1 calc R U . . .
C36 C 0.7612(2) 0.8033(11) 0.1756(3) 0.0415(16) Uani 1 1 d . . . . .
H36 H 0.783875 0.858996 0.155066 0.050 Uiso 1 1 calc R U . . .
C38 C 0.6485(2) 0.8285(11) 0.4058(3) 0.0443(17) Uani 1 1 d . . . . .
H38A H 0.676872 0.857564 0.442996 0.066 Uiso 1 1 calc R U . . .
H38B H 0.623219 0.770445 0.423321 0.066 Uiso 1 1 calc R U . . .
H38C H 0.635144 0.937595 0.382261 0.066 Uiso 1 1 calc R U . . .
C40 C 0.7278(3) 0.9035(10) 0.1985(4) 0.0473(18) Uani 1 1 d . . . . .
H40 H 0.727750 1.028933 0.194094 0.057 Uiso 1 1 calc R U . . .
Br3 Br 0.40853(2) 0.75312(10) -0.04000(3) 0.04148(17) Uani 1 1 d . . . . .
Br4 Br 0.51487(2) 0.82947(11) 0.37553(3) 0.04219(17) Uani 1 1 d . . . . .
Br6 Br 0.42923(2) 0.78748(12) 0.45675(3) 0.0483(2) Uani 1 1 d . . . . .
Br8 Br 0.31262(2) 0.71649(14) 0.36771(3) 0.0551(2) Uani 1 1 d . . . . .
O1 O 0.37775(12) 0.3108(6) 0.21722(18) 0.0272(8) Uani 1 1 d . . . . .
O2 O 0.39205(12) 0.7778(5) 0.10967(16) 0.0224(8) Uani 1 1 d . . . . .
O6 O 0.45614(13) 0.2835(6) 0.2130(2) 0.0356(10) Uani 1 1 d . . . . .
N2 N 0.47974(14) 0.7238(7) 0.2296(2) 0.0266(10) Uani 1 1 d . . . . .
H2 H 0.505960 0.660576 0.248270 0.032 Uiso 1 1 calc R U . . .
C2 C 0.41592(19) 0.3461(8) 0.1913(3) 0.0243(12) Uani 1 1 d . . . . .
C3 C 0.39988(18) 0.4687(7) 0.1313(3) 0.0207(11) Uani 1 1 d . . . . .
C4 C 0.4134(2) 0.7581(9) 0.3632(2) 0.0293(12) Uani 1 1 d . . . . .
C5 C 0.37780(19) 0.6468(7) 0.1508(3) 0.0211(11) Uani 1 1 d . . . . .
H5 H 0.341144 0.636796 0.136926 0.025 Uiso 1 1 calc R U . . .
C6 C 0.3654(2) 0.7261(9) 0.3267(3) 0.0296(13) Uani 1 1 d . . . . .
C8 C 0.39281(18) 0.6960(7) 0.2246(3) 0.0203(11) Uani 1 1 d . . . . .
C9 C 0.44138(17) 0.7318(8) 0.2605(3) 0.0228(11) Uani 1 1 d . . . . .
C16 C 0.44992(19) 0.7634(8) 0.3292(2) 0.0271(12) Uani 1 1 d . . . . .
C17 C 0.44116(17) 0.7367(9) 0.1060(3) 0.0249(11) Uani 1 1 d . . . . .
C18 C 0.3273(2) 0.1015(9) 0.0203(3) 0.0346(14) Uani 1 1 d . . . . .
H18 H 0.327081 -0.024447 0.018550 0.042 Uiso 1 1 calc R U . . .
C19 C 0.47786(19) 0.8174(9) 0.1670(3) 0.0290(12) Uani 1 1 d . . . . .
H19A H 0.511042 0.816283 0.158786 0.035 Uiso 1 1 calc R U . . .
H19B H 0.468756 0.942643 0.171819 0.035 Uiso 1 1 calc R U . . .
C21 C 0.36174(19) 0.3726(8) 0.0759(3) 0.0227(12) Uani 1 1 d . . . . .
C24 C 0.35532(19) 0.6986(8) 0.2585(3) 0.0260(12) Uani 1 1 d . . . . .
H24 H 0.322213 0.680868 0.233850 0.031 Uiso 1 1 calc R U . . .
C26 C 0.3611(2) 0.1890(8) 0.0713(3) 0.0294(13) Uani 1 1 d . . . . .
H26 H 0.384206 0.121741 0.103613 0.035 Uiso 1 1 calc R U . . .
C30 C 0.3283(2) 0.4675(9) 0.0267(3) 0.0296(13) Uani 1 1 d . . . . .
H30 H 0.328432 0.593530 0.028057 0.035 Uiso 1 1 calc R U . . .
C31 C 0.2947(2) 0.3797(9) -0.0243(3) 0.0372(15) Uani 1 1 d . . . . .
H31 H 0.271905 0.446170 -0.057276 0.045 Uiso 1 1 calc R U . . .
C33 C 0.4504(2) 0.8315(9) 0.0449(3) 0.0306(13) Uani 1 1 d . . . . .
H33A H 0.485142 0.812932 0.044260 0.037 Uiso 1 1 calc R U . . .
H33B H 0.445506 0.960435 0.049608 0.037 Uiso 1 1 calc R U . . .
C34 C 0.2942(2) 0.1972(10) -0.0275(3) 0.0379(16) Uani 1 1 d . . . . .
H34 H 0.271191 0.137815 -0.062531 0.045 Uiso 1 1 calc R U . . .
C37 C 0.4438(2) 0.5334(8) 0.1054(3) 0.0247(12) Uani 1 1 d . . . . .
H37A H 0.475210 0.491274 0.134967 0.030 Uiso 1 1 calc R U . . .
H37B H 0.441084 0.489156 0.059351 0.030 Uiso 1 1 calc R U . . .
C39 C 0.3876(2) 0.1966(9) 0.2751(3) 0.0378(15) Uani 1 1 d . . . . .
H39A H 0.415455 0.243584 0.309479 0.057 Uiso 1 1 calc R U . . .
H39B H 0.395446 0.077164 0.262195 0.057 Uiso 1 1 calc R U . . .
H39C H 0.358471 0.191431 0.292943 0.057 Uiso 1 1 calc R U . . .

loop_
_atom_site_aniso_label
_atom_site_aniso_U_11
_atom_site_aniso_U_22
_atom_site_aniso_U_33
_atom_site_aniso_U_23
_atom_site_aniso_U_13
_atom_site_aniso_U_12
Br1 0.0273(3) 0.0514(4) 0.0375(3) -0.0011(3) 0.0150(2) -0.0015(3)
Br2 0.0374(3) 0.0440(4) 0.0278(3) -0.0088(3) -0.0036(2) 0.0060(3)
Br5 0.0400(3) 0.0789(6) 0.0251(3) 0.0122(4) -0.0001(2) 0.0066(4)
Br7 0.0481(3) 0.0712(6) 0.0276(3) 0.0066(4) 0.0169(3) -0.0018(4)
O3 0.0274(17) 0.035(2) 0.025(2) -0.0067(18) 0.0040(15) 0.0016(18)
O4 0.0203(15) 0.025(2) 0.0250(18) -0.0032(17) 0.0001(13) 0.0026(17)
O5 0.0287(18) 0.032(2) 0.040(2) -0.004(2) 0.0104(16) 0.006(2)
N1 0.023(2) 0.032(3) 0.026(2) 0.000(2) 0.0060(18) 0.004(2)
C1 0.019(2) 0.026(3) 0.028(3) 0.000(2) 0.011(2) -0.004(2)
C7 0.023(2) 0.019(3) 0.025(3) 0.002(2) 0.005(2) 0.002(2)
C10 0.019(2) 0.029(3) 0.021(2) -0.001(2) -0.0007(19) 0.002(2)
C11 0.027(2) 0.029(3) 0.019(2) 0.001(2) 0.004(2) -0.001(3)
C12 0.036(3) 0.037(4) 0.022(3) 0.005(3) 0.003(2) 0.004(3)
C13 0.018(2) 0.026(3) 0.024(3) -0.001(2) 0.003(2) 0.000(2)
C14 0.033(3) 0.033(4) 0.033(3) -0.004(3) 0.014(3) -0.001(3)
C15 0.025(2) 0.026(3) 0.028(3) -0.001(2) 0.009(2) 0.001(2)
C20 0.024(2) 0.024(3) 0.028(3) -0.002(2) 0.003(2) -0.005(2)
C22 0.022(3) 0.034(3) 0.021(3) 0.000(2) 0.006(2) -0.004(2)
C23 0.039(3) 0.037(4) 0.028(3) 0.003(3) 0.014(2) -0.004(3)
C25 0.026(3) 0.031(3) 0.047(4) 0.011(3) 0.013(3) 0.003(3)
C27 0.025(2) 0.027(3) 0.030(3) -0.003(3) 0.005(2) -0.002(2)
C28 0.027(3) 0.027(3) 0.020(3) 0.002(2) 0.003(2) 0.003(2)
C29 0.035(3) 0.038(4) 0.029(3) -0.009(3) 0.001(2) 0.008(3)
C32 0.020(2) 0.021(3) 0.025(3) -0.002(2) 0.006(2) -0.003(2)
C35 0.025(3) 0.049(4) 0.037(4) 0.001(3) 0.013(3) 0.000(3)
C36 0.034(3) 0.053(5) 0.043(3) 0.007(3) 0.018(3) -0.010(3)
C38 0.049(3) 0.049(4) 0.036(3) -0.021(3) 0.014(3) 0.005(4)
C40 0.035(3) 0.038(4) 0.071(5) 0.009(4) 0.018(4) -0.005(3)
Br3 0.0616(4) 0.0406(4) 0.0221(3) -0.0005(3) 0.0104(3) -0.0127(4)
Br4 0.0367(3) 0.0618(5) 0.0254(3) -0.0058(3) 0.0030(2) -0.0098(3)
Br6 0.0545(4) 0.0709(6) 0.0214(3) -0.0045(3) 0.0133(3) 0.0042(4)
Br8 0.0392(3) 0.0972(7) 0.0367(3) 0.0062(4) 0.0240(3) 0.0147(4)
O1 0.0299(17) 0.029(2) 0.0255(19) 0.0061(18) 0.0118(15) 0.0008(18)
O2 0.0272(16) 0.018(2) 0.0225(17) 0.0028(16) 0.0082(14) 0.0009(16)
O6 0.0229(17) 0.040(3) 0.042(2) 0.014(2) 0.0044(16) 0.0068(19)
N2 0.0201(19) 0.035(3) 0.024(2) -0.001(2) 0.0045(17) 0.003(2)
C2 0.028(3) 0.023(3) 0.022(3) -0.005(2) 0.006(2) -0.003(2)
C3 0.022(2) 0.017(3) 0.022(3) 0.001(2) 0.005(2) 0.000(2)
C4 0.036(3) 0.033(3) 0.018(2) -0.001(3) 0.006(2) 0.008(3)
C5 0.024(2) 0.018(3) 0.024(3) -0.002(2) 0.010(2) -0.001(2)
C6 0.038(3) 0.031(3) 0.024(3) -0.001(3) 0.017(2) 0.002(3)
C8 0.022(2) 0.018(3) 0.021(3) 0.000(2) 0.006(2) 0.003(2)
C9 0.024(2) 0.021(3) 0.024(3) 0.001(2) 0.0076(19) 0.003(2)
C16 0.035(3) 0.025(3) 0.021(2) 0.002(2) 0.006(2) 0.006(3)
C17 0.024(2) 0.029(3) 0.025(3) 0.001(3) 0.0130(19) -0.004(3)
C18 0.043(4) 0.026(3) 0.033(4) -0.006(3) 0.006(3) -0.003(3)
C19 0.029(2) 0.031(3) 0.030(3) -0.001(3) 0.012(2) -0.006(3)
C21 0.023(2) 0.027(3) 0.019(3) 0.003(2) 0.006(2) 0.001(2)
C24 0.024(2) 0.026(3) 0.029(3) 0.000(2) 0.008(2) 0.005(2)
C26 0.031(3) 0.028(3) 0.030(3) 0.000(2) 0.008(2) 0.004(2)
C30 0.031(3) 0.026(3) 0.029(3) 0.001(3) 0.001(2) 0.001(3)
C31 0.039(3) 0.037(4) 0.029(3) 0.000(3) -0.001(3) 0.001(3)
C33 0.041(3) 0.031(3) 0.022(3) -0.005(3) 0.013(2) -0.013(3)
C34 0.041(3) 0.042(4) 0.027(3) -0.006(3) 0.002(3) -0.007(3)
C37 0.024(3) 0.027(3) 0.026(3) 0.000(2) 0.010(2) 0.001(2)
C39 0.050(3) 0.039(4) 0.024(3) 0.007(3) 0.008(3) -0.005(3)

loop_
_atom_type_symbol
_atom_type_description
_atom_type_scat_dispersion_real
_atom_type_scat_dispersion_imag
_atom_type_scat_source
C C 0.0181 0.0091 'International Tables Vol C Tables 4.2.6.8 and 6.1.1.4'
H H 0.0000 0.0000 'International Tables Vol C Tables 4.2.6.8 and 6.1.1.4'
Br Br -0.6763 1.2805 'International Tables Vol C Tables 4.2.6.8 and 6.1.1.4'
N N 0.0311 0.0180 'International Tables Vol C Tables 4.2.6.8 and 6.1.1.4'
O O 0.0492 0.0322 'International Tables Vol C Tables 4.2.6.8 and 6.1.1.4'

loop_
_geom_angle_atom_site_label_1
_geom_angle_atom_site_label_2
_geom_angle_atom_site_label_3
_geom_angle
_geom_angle_site_symmetry_1
_geom_angle_site_symmetry_3
_geom_angle_publ_flag
C1 O3 C38 116.4(4) . . ?
C13 O4 C10 106.6(4) . . ?
C7 N1 H1 119.8 . . ?
C7 N1 C20 120.4(5) . . ?
C20 N1 H1 119.8 . . ?
O3 C1 C32 110.5(4) . . ?
O5 C1 O3 124.1(5) . . ?
O5 C1 C32 125.3(5) . . ?
N1 C7 C11 120.1(4) . . ?
N1 C7 C15 121.9(4) . . ?
C15 C7 C11 117.9(5) . . ?
O4 C10 C20 109.9(4) . . ?
O4 C10 C28 104.2(4) . . ?
O4 C10 C29 102.8(4) . . ?
C20 C10 C28 113.5(5) . . ?
C20 C10 C29 111.3(5) . . ?
C28 C10 C29 114.3(5) . . ?
C7 C11 C13 123.2(5) . . ?
C27 C11 C7 119.3(5) . . ?
C27 C11 C13 117.4(4) . . ?
C23 C12 Br5 122.0(4) . . ?
C27 C12 Br5 118.7(4) . . ?
C27 C12 C23 119.2(5) . . ?
O4 C13 C11 112.5(5) . . ?
O4 C13 H13 107.8 . . ?
O4 C13 C32 103.7(4) . . ?
C11 C13 H13 107.8 . . ?
C11 C13 C32 117.0(4) . . ?
C32 C13 H13 107.8 . . ?
C22 C14 H14 119.8 . . ?
C35 C14 H14 119.8 . . ?
C35 C14 C22 120.4(6) . . ?
C7 C15 Br1 118.9(4) . . ?
C23 C15 Br1 119.7(4) . . ?
C23 C15 C7 121.4(4) . . ?
N1 C20 C10 113.8(5) . . ?
N1 C20 H20A 108.8 . . ?
N1 C20 H20B 108.8 . . ?
C10 C20 H20A 108.8 . . ?
C10 C20 H20B 108.8 . . ?
H20A C20 H20B 107.7 . . ?
C14 C22 C32 120.4(5) . . ?
C25 C22 C14 117.9(5) . . ?
C25 C22 C32 121.4(5) . . ?
C12 C23 Br7 119.5(4) . . ?
C15 C23 Br7 121.0(4) . . ?
C15 C23 C12 119.5(5) . . ?
C22 C25 H25 119.4 . . ?
C40 C25 C22 121.2(6) . . ?
C40 C25 H25 119.4 . . ?
C11 C27 H27 119.0 . . ?
C12 C27 C11 122.0(5) . . ?
C12 C27 H27 119.0 . . ?
C10 C28 H28A 110.7 . . ?
C10 C28 H28B 110.7 . . ?
C10 C28 C32 105.1(4) . . ?
H28A C28 H28B 108.8 . . ?
C32 C28 H28A 110.7 . . ?
C32 C28 H28B 110.7 . . ?
Br2 C29 H29A 109.3 . . ?
Br2 C29 H29B 109.3 . . ?
C10 C29 Br2 111.4(4) . . ?
C10 C29 H29A 109.3 . . ?
C10 C29 H29B 109.3 . . ?
H29A C29 H29B 108.0 . . ?
C1 C32 C13 113.2(4) . . ?
C1 C32 C22 107.4(4) . . ?
C1 C32 C28 111.7(4) . . ?
C22 C32 C13 111.4(4) . . ?
C22 C32 C28 109.6(4) . . ?
C28 C32 C13 103.5(4) . . ?
C14 C35 H35 119.8 . . ?
C14 C35 C36 120.5(6) . . ?
C36 C35 H35 119.8 . . ?
C35 C36 H36 120.3 . . ?
C40 C36 C35 119.4(6) . . ?
C40 C36 H36 120.3 . . ?
O3 C38 H38A 109.5 . . ?
O3 C38 H38B 109.5 . . ?
O3 C38 H38C 109.5 . . ?
H38A C38 H38B 109.5 . . ?
H38A C38 H38C 109.5 . . ?
H38B C38 H38C 109.5 . . ?
C25 C40 C36 120.5(7) . . ?
C25 C40 H40 119.7 . . ?
C36 C40 H40 119.7 . . ?
C2 O1 C39 116.4(4) . . ?
C5 O2 C17 107.6(4) . . ?
C9 N2 H2 119.1 . . ?
C9 N2 C19 121.8(4) . . ?
C19 N2 H2 119.1 . . ?
O1 C2 C3 110.1(4) . . ?
O6 C2 O1 123.0(5) . . ?
O6 C2 C3 126.8(5) . . ?
C2 C3 C5 111.4(4) . . ?
C2 C3 C21 109.0(5) . . ?
C2 C3 C37 112.1(4) . . ?
C21 C3 C5 110.3(4) . . ?
C21 C3 C37 111.1(4) . . ?
C37 C3 C5 102.8(4) . . ?
C6 C4 Br6 121.4(4) . . ?
C16 C4 Br6 120.3(4) . . ?
C16 C4 C6 118.3(5) . . ?
O2 C5 C3 104.5(4) . . ?
O2 C5 H5 107.9 . . ?
O2 C5 C8 112.3(4) . . ?
C3 C5 H5 107.9 . . ?
C8 C5 C3 116.0(4) . . ?
C8 C5 H5 107.9 . . ?
C4 C6 Br8 122.0(4) . . ?
C24 C6 Br8 118.0(4) . . ?
C24 C6 C4 120.0(5) . . ?
C9 C8 C5 124.1(4) . . ?
C9 C8 C24 119.1(5) . . ?
C24 C8 C5 116.8(5) . . ?
N2 C9 C8 121.1(5) . . ?
N2 C9 C16 121.4(5) . . ?
C16 C9 C8 117.4(5) . . ?
C4 C16 Br4 119.7(4) . . ?
C4 C16 C9 123.4(5) . . ?
C9 C16 Br4 116.7(4) . . ?
O2 C17 C19 109.0(4) . . ?
O2 C17 C33 108.1(4) . . ?
O2 C17 C37 105.3(4) . . ?
C33 C17 C19 105.7(4) . . ?
C33 C17 C37 116.2(5) . . ?
C37 C17 C19 112.3(5) . . ?
C26 C18 H18 120.0 . . ?
C34 C18 H18 120.0 . . ?
C34 C18 C26 120.1(6) . . ?
N2 C19 C17 113.5(5) . . ?
N2 C19 H19A 108.9 . . ?
N2 C19 H19B 108.9 . . ?
C17 C19 H19A 108.9 . . ?
C17 C19 H19B 108.9 . . ?
H19A C19 H19B 107.7 . . ?
C26 C21 C3 121.1(5) . . ?
C26 C21 C30 117.9(6) . . ?
C30 C21 C3 120.9(5) . . ?
C6 C24 C8 121.6(5) . . ?
C6 C24 H24 119.2 . . ?
C8 C24 H24 119.2 . . ?
C18 C26 H26 119.4 . . ?
C21 C26 C18 121.3(6) . . ?
C21 C26 H26 119.4 . . ?
C21 C30 H30 119.7 . . ?
C31 C30 C21 120.6(6) . . ?
C31 C30 H30 119.7 . . ?
C30 C31 H31 119.7 . . ?
C34 C31 C30 120.6(6) . . ?
C34 C31 H31 119.7 . . ?
Br3 C33 H33A 108.7 . . ?
Br3 C33 H33B 108.7 . . ?
C17 C33 Br3 114.3(4) . . ?
C17 C33 H33A 108.7 . . ?
C17 C33 H33B 108.7 . . ?
H33A C33 H33B 107.6 . . ?
C18 C34 C31 119.5(6) . . ?
C18 C34 H34 120.3 . . ?
C31 C34 H34 120.3 . . ?
C3 C37 H37A 110.6 . . ?
C3 C37 H37B 110.6 . . ?
C17 C37 C3 105.6(4) . . ?
C17 C37 H37A 110.6 . . ?
C17 C37 H37B 110.6 . . ?
H37A C37 H37B 108.8 . . ?
O1 C39 H39A 109.5 . . ?
O1 C39 H39B 109.5 . . ?
O1 C39 H39C 109.5 . . ?
H39A C39 H39B 109.5 . . ?
H39A C39 H39C 109.5 . . ?
H39B C39 H39C 109.5 . . ?

loop_
_geom_bond_atom_site_label_1
_geom_bond_atom_site_label_2
_geom_bond_distance
_geom_bond_site_symmetry_2
_geom_bond_publ_flag
Br1 C15 1.892(5) . ?
Br2 C29 1.950(6) . ?
Br5 C12 1.891(5) . ?
Br7 C23 1.888(5) . ?
O3 C1 1.339(7) . ?
O3 C38 1.455(7) . ?
O4 C10 1.453(6) . ?
O4 C13 1.433(7) . ?
O5 C1 1.194(6) . ?
N1 H1 0.8800 . ?
N1 C7 1.391(7) . ?
N1 C20 1.451(7) . ?
C1 C32 1.532(7) . ?
C7 C11 1.410(7) . ?
C7 C15 1.407(7) . ?
C10 C20 1.516(7) . ?
C10 C28 1.526(8) . ?
C10 C29 1.527(8) . ?
C11 C13 1.513(7) . ?
C11 C27 1.393(7) . ?
C12 C23 1.401(8) . ?
C12 C27 1.368(8) . ?
C13 H13 1.0000 . ?
C13 C32 1.571(8) . ?
C14 H14 0.9500 . ?
C14 C22 1.407(8) . ?
C14 C35 1.383(9) . ?
C15 C23 1.386(8) . ?
C20 H20A 0.9900 . ?
C20 H20B 0.9900 . ?
C22 C25 1.389(9) . ?
C22 C32 1.539(7) . ?
C25 H25 0.9500 . ?
C25 C40 1.377(9) . ?
C27 H27 0.9500 . ?
C28 H28A 0.9900 . ?
C28 H28B 0.9900 . ?
C28 C32 1.549(7) . ?
C29 H29A 0.9900 . ?
C29 H29B 0.9900 . ?
C35 H35 0.9500 . ?
C35 C36 1.384(11) . ?
C36 H36 0.9500 . ?
C36 C40 1.379(10) . ?
C38 H38A 0.9800 . ?
C38 H38B 0.9800 . ?
C38 H38C 0.9800 . ?
C40 H40 0.9500 . ?
Br3 C33 1.936(6) . ?
Br4 C16 1.899(5) . ?
Br6 C4 1.879(5) . ?
Br8 C6 1.888(5) . ?
O1 C2 1.343(6) . ?
O1 C39 1.439(7) . ?
O2 C5 1.424(6) . ?
O2 C17 1.436(6) . ?
O6 C2 1.202(6) . ?
N2 H2 0.8800 . ?
N2 C9 1.387(6) . ?
N2 C19 1.460(7) . ?
C2 C3 1.518(8) . ?
C3 C5 1.574(7) . ?
C3 C21 1.535(8) . ?
C3 C37 1.544(7) . ?
C4 C6 1.388(8) . ?
C4 C16 1.384(7) . ?
C5 H5 1.0000 . ?
C5 C8 1.518(7) . ?
C6 C24 1.377(8) . ?
C8 C9 1.404(7) . ?
C8 C24 1.407(7) . ?
C9 C16 1.397(7) . ?
C17 C19 1.535(8) . ?
C17 C33 1.527(7) . ?
C17 C37 1.534(8) . ?
C18 H18 0.9500 . ?
C18 C26 1.391(9) . ?
C18 C34 1.376(10) . ?
C19 H19A 0.9900 . ?
C19 H19B 0.9900 . ?
C21 C26 1.386(9) . ?
C21 C30 1.393(8) . ?
C24 H24 0.9500 . ?
C26 H26 0.9500 . ?
C30 H30 0.9500 . ?
C30 C31 1.389(9) . ?
C31 H31 0.9500 . ?
C31 C34 1.377(10) . ?
C33 H33A 0.9900 . ?
C33 H33B 0.9900 . ?
C34 H34 0.9500 . ?
C37 H37A 0.9900 . ?
C37 H37B 0.9900 . ?
C39 H39A 0.9800 . ?
C39 H39B 0.9800 . ?
C39 H39C 0.9800 . ?

loop_
_geom_torsion_atom_site_label_1
_geom_torsion_atom_site_label_2
_geom_torsion_atom_site_label_3
_geom_torsion_atom_site_label_4
_geom_torsion
_geom_torsion_site_symmetry_1
_geom_torsion_site_symmetry_2
_geom_torsion_site_symmetry_3
_geom_torsion_site_symmetry_4
_geom_torsion_publ_flag
Br1 C15 C23 Br7 1.2(8) . . . . ?
Br1 C15 C23 C12 178.9(5) . . . . ?
Br5 C12 C23 Br7 2.2(8) . . . . ?
Br5 C12 C23 C15 -175.5(5) . . . . ?
Br5 C12 C27 C11 176.9(5) . . . . ?
O3 C1 C32 C13 50.6(6) . . . . ?
O3 C1 C32 C22 -72.8(5) . . . . ?
O3 C1 C32 C28 167.0(4) . . . . ?
O4 C10 C20 N1 75.6(6) . . . . ?
O4 C10 C28 C32 -23.5(5) . . . . ?
O4 C10 C29 Br2 -174.1(4) . . . . ?
O4 C13 C32 C1 145.1(4) . . . . ?
O4 C13 C32 C22 -93.8(5) . . . . ?
O4 C13 C32 C28 24.0(5) . . . . ?
O5 C1 C32 C13 -131.8(6) . . . . ?
O5 C1 C32 C22 104.8(6) . . . . ?
O5 C1 C32 C28 -15.4(8) . . . . ?
N1 C7 C11 C13 7.5(9) . . . . ?
N1 C7 C11 C27 -175.6(6) . . . . ?
N1 C7 C15 Br1 -2.2(8) . . . . ?
N1 C7 C15 C23 177.1(6) . . . . ?
C7 N1 C20 C10 -75.1(7) . . . . ?
C7 C11 C13 O4 -65.0(7) . . . . ?
C7 C11 C13 C32 54.8(8) . . . . ?
C7 C11 C27 C12 -2.6(10) . . . . ?
C7 C15 C23 Br7 -178.0(5) . . . . ?
C7 C15 C23 C12 -0.4(10) . . . . ?
C10 O4 C13 C11 86.7(5) . . . . ?
C10 O4 C13 C32 -40.6(5) . . . . ?
C10 C28 C32 C1 -122.2(5) . . . . ?
C10 C28 C32 C13 -0.1(5) . . . . ?
C10 C28 C32 C22 118.9(5) . . . . ?
C11 C7 C15 Br1 173.8(5) . . . . ?
C11 C7 C15 C23 -6.9(9) . . . . ?
C11 C13 C32 C1 20.6(6) . . . . ?
C11 C13 C32 C22 141.8(5) . . . . ?
C11 C13 C32 C28 -100.5(5) . . . . ?
C13 O4 C10 C20 -81.1(5) . . . . ?
C13 O4 C10 C28 40.8(5) . . . . ?
C13 O4 C10 C29 160.3(4) . . . . ?
C13 C11 C27 C12 174.5(6) . . . . ?
C14 C22 C25 C40 1.4(10) . . . . ?
C14 C22 C32 C1 161.9(5) . . . . ?
C14 C22 C32 C13 37.5(7) . . . . ?
C14 C22 C32 C28 -76.5(6) . . . . ?
C14 C35 C36 C40 1.9(11) . . . . ?
C15 C7 C11 C13 -168.6(6) . . . . ?
C15 C7 C11 C27 8.4(9) . . . . ?
C20 N1 C7 C11 49.1(8) . . . . ?
C20 N1 C7 C15 -135.0(6) . . . . ?
C20 C10 C28 C32 96.0(5) . . . . ?
C20 C10 C29 Br2 68.4(6) . . . . ?
C22 C14 C35 C36 -1.4(10) . . . . ?
C22 C25 C40 C36 -1.0(11) . . . . ?
C23 C12 C27 C11 -4.8(10) . . . . ?
C25 C22 C32 C1 -24.6(8) . . . . ?
C25 C22 C32 C13 -149.0(6) . . . . ?
C25 C22 C32 C28 97.0(7) . . . . ?
C27 C11 C13 O4 118.0(6) . . . . ?
C27 C11 C13 C32 -122.1(6) . . . . ?
C27 C12 C23 Br7 -176.0(5) . . . . ?
C27 C12 C23 C15 6.3(10) . . . . ?
C28 C10 C20 N1 -40.6(6) . . . . ?
C28 C10 C29 Br2 -61.8(6) . . . . ?
C29 C10 C20 N1 -171.3(5) . . . . ?
C29 C10 C28 C32 -134.9(4) . . . . ?
C32 C22 C25 C40 -172.2(6) . . . . ?
C35 C14 C22 C25 -0.3(9) . . . . ?
C35 C14 C22 C32 173.4(5) . . . . ?
C35 C36 C40 C25 -0.7(11) . . . . ?
C38 O3 C1 O5 5.4(8) . . . . ?
C38 O3 C1 C32 -176.9(5) . . . . ?
Br6 C4 C6 Br8 1.8(8) . . . . ?
Br6 C4 C6 C24 -177.6(5) . . . . ?
Br6 C4 C16 Br4 -7.8(8) . . . . ?
Br6 C4 C16 C9 175.9(5) . . . . ?
Br8 C6 C24 C8 -177.3(4) . . . . ?
O1 C2 C3 C5 57.8(6) . . . . ?
O1 C2 C3 C21 -64.1(5) . . . . ?
O1 C2 C3 C37 172.4(4) . . . . ?
O2 C5 C8 C9 -57.2(7) . . . . ?
O2 C5 C8 C24 125.2(5) . . . . ?
O2 C17 C19 N2 73.0(6) . . . . ?
O2 C17 C33 Br3 -63.5(6) . . . . ?
O2 C17 C37 C3 -17.5(5) . . . . ?
O6 C2 C3 C5 -123.9(6) . . . . ?
O6 C2 C3 C21 114.2(6) . . . . ?
O6 C2 C3 C37 -9.3(8) . . . . ?
N2 C9 C16 Br4 9.1(8) . . . . ?
N2 C9 C16 C4 -174.5(6) . . . . ?
C2 C3 C5 O2 145.8(4) . . . . ?
C2 C3 C5 C8 21.8(6) . . . . ?
C2 C3 C21 C26 -26.7(7) . . . . ?
C2 C3 C21 C30 156.6(5) . . . . ?
C2 C3 C37 C17 -124.5(5) . . . . ?
C3 C5 C8 C9 62.8(7) . . . . ?
C3 C5 C8 C24 -114.8(5) . . . . ?
C3 C21 C26 C18 -178.6(5) . . . . ?
C3 C21 C30 C31 178.3(5) . . . . ?
C4 C6 C24 C8 2.2(10) . . . . ?
C5 O2 C17 C19 -84.9(5) . . . . ?
C5 O2 C17 C33 160.6(4) . . . . ?
C5 O2 C17 C37 35.7(5) . . . . ?
C5 C3 C21 C26 -149.3(5) . . . . ?
C5 C3 C21 C30 34.0(7) . . . . ?
C5 C3 C37 C17 -4.7(5) . . . . ?
C5 C8 C9 N2 -0.1(9) . . . . ?
C5 C8 C9 C16 -175.7(5) . . . . ?
C5 C8 C24 C6 174.2(5) . . . . ?
C6 C4 C16 Br4 173.9(5) . . . . ?
C6 C4 C16 C9 -2.4(10) . . . . ?
C8 C9 C16 Br4 -175.3(4) . . . . ?
C8 C9 C16 C4 1.1(9) . . . . ?
C9 N2 C19 C17 -70.8(7) . . . . ?
C9 C8 C24 C6 -3.5(9) . . . . ?
C16 C4 C6 Br8 -179.8(5) . . . . ?
C16 C4 C6 C24 0.8(10) . . . . ?
C17 O2 C5 C3 -38.7(5) . . . . ?
C17 O2 C5 C8 87.8(5) . . . . ?
C19 N2 C9 C8 51.1(8) . . . . ?
C19 N2 C9 C16 -133.5(6) . . . . ?
C19 C17 C33 Br3 179.8(4) . . . . ?
C19 C17 C37 C3 101.0(5) . . . . ?
C21 C3 C5 O2 -93.0(5) . . . . ?
C21 C3 C5 C8 142.9(4) . . . . ?
C21 C3 C37 C17 113.3(5) . . . . ?
C21 C30 C31 C34 -0.6(10) . . . . ?
C24 C8 C9 N2 177.4(5) . . . . ?
C24 C8 C9 C16 1.8(8) . . . . ?
C26 C18 C34 C31 -0.3(10) . . . . ?
C26 C21 C30 C31 1.4(9) . . . . ?
C30 C21 C26 C18 -1.7(10) . . . . ?
C30 C31 C34 C18 0.0(11) . . . . ?
C33 C17 C19 N2 -171.0(5) . . . . ?
C33 C17 C37 C3 -137.2(5) . . . . ?
C34 C18 C26 C21 1.2(10) . . . . ?
C37 C3 C5 O2 25.6(5) . . . . ?
C37 C3 C5 C8 -98.5(5) . . . . ?
C37 C3 C21 C26 97.4(6) . . . . ?
C37 C3 C21 C30 -79.3(6) . . . . ?
C37 C17 C19 N2 -43.4(6) . . . . ?
C37 C17 C33 Br3 54.6(6) . . . . ?
C39 O1 C2 O6 2.1(8) . . . . ?
C39 O1 C2 C3 -179.5(5) . . . . ?
